data_7233222
loop_
_publ_author_name
'Xue Yan'
'Siyang Luo'
'Zheshuai Lin'
'Yinchao Yue'
'Xiaoyang Wang'
'Lijuan Liuab'
'Chuangtian Chenab'

_publ_section_title
;
 LaBeB3O7: a new phase-matchable nonlinear optical crystal exclusively
 containing the tetrahedral XO4 (X = B and Be) anionic groups
;
_journal_name_full 'Journal of Materials Chemistry C'
_journal_page_first 3616
_journal_page_last 3622
_journal_paper_doi 10.1039/C3TC30294F
_journal_volume 1
_journal_year 2013
_chemical_formula_sum 'B3 Be La O7'
_chemical_formula_weight 292.35
_space_group_IT_number 31
_space_group_name_Hall 'P 2ac -2'
_space_group_name_H-M_alt 'P m n 21'
_symmetry_cell_setting orthorhombic
_symmetry_space_group_name_H-M 'P m n 21'
_atom_sites_solution_hydrogens .
_atom_sites_solution_primary direct
_atom_sites_solution_secondary difmap
_cell_angle_alpha 90.00
_cell_angle_beta 90.00
_cell_angle_gamma 90.00
_cell_formula_units_Z 2
_cell_length_a 10.669(2)
_cell_length_b 4.4434(9)
_cell_length_c 4.2996(9)
_cell_measurement_reflns_used 1040
_cell_measurement_temperature 153.15
_cell_measurement_theta_max 33.6638
_cell_measurement_theta_min 3.8196
_cell_volume 203.83(7)
_computing_structure_refinement 'SHELXL-97 (Sheldrick, 2008)'
_diffrn_ambient_temperature 153.15
_diffrn_measured_fraction_theta_full 0.994
_diffrn_measured_fraction_theta_max 0.994
_diffrn_radiation_monochromator graphite
_diffrn_radiation_source 'fine-focus sealed tube'
_diffrn_radiation_type MoK\a
_diffrn_radiation_wavelength 0.71073
_diffrn_reflns_av_R_equivalents 0.0478
_diffrn_reflns_av_sigmaI/netI 0.0572
_diffrn_reflns_limit_h_max 16
_diffrn_reflns_limit_h_min -13
_diffrn_reflns_limit_k_max 6
_diffrn_reflns_limit_k_min -6
_diffrn_reflns_limit_l_max 6
_diffrn_reflns_limit_l_min -6
_diffrn_reflns_number 2120
_diffrn_reflns_theta_full 33.70
_diffrn_reflns_theta_max 33.70
_diffrn_reflns_theta_min 4.59
_exptl_absorpt_coefficient_mu 10.451
_exptl_absorpt_correction_T_max 0.352
_exptl_absorpt_correction_T_min 0.117
_exptl_absorpt_correction_type numerical
_exptl_crystal_colour Colorless
_exptl_crystal_density_diffrn 4.763
_exptl_crystal_density_method 'not measured'
_exptl_crystal_description Chip
_exptl_crystal_F_000 264
_exptl_crystal_size_max 0.31
_exptl_crystal_size_mid 0.182
_exptl_crystal_size_min 0.1
_refine_diff_density_max 2.178
_refine_diff_density_min -2.679
_refine_diff_density_rms 0.302
_refine_ls_abs_structure_details 'Flack H D (1983), Acta Cryst. A39, 876-881'
_refine_ls_abs_structure_Flack 0.05(4)
_refine_ls_extinction_coef 0.430(16)
_refine_ls_extinction_expression Fc^*^=kFc[1+0.001xFc^2^\l^3^/sin(2\q)]^-1/4^
_refine_ls_extinction_method SHELXL
_refine_ls_goodness_of_fit_ref 1.096
_refine_ls_hydrogen_treatment .
_refine_ls_matrix_type full
_refine_ls_number_parameters 59
_refine_ls_number_reflns 778
_refine_ls_number_restraints 19
_refine_ls_restrained_S_all 1.083
_refine_ls_R_factor_all 0.0292
_refine_ls_R_factor_gt 0.0289
_refine_ls_shift/su_max 0.000
_refine_ls_shift/su_mean 0.000
_refine_ls_structure_factor_coef Fsqd
_refine_ls_weighting_details 'calc w=1/[\s^2^(Fo^2^)+(0.0280P)^2^+0.0000P] where P=(Fo^2^+2Fc^2^)/3'
_refine_ls_weighting_scheme calc
_refine_ls_wR_factor_gt 0.0645
_refine_ls_wR_factor_ref 0.0646
_reflns_number_gt 771
_reflns_number_total 778
_reflns_threshold_expression >2\s(I)
_cod_data_source_file J-Mat-Chem-C-2013-1-3616.cif
_cod_data_source_block 0912
_cod_original_cell_volume 203.84(7)
_cod_original_sg_symbol_H-M 'P m n 2 1'
_cod_database_code 7233222

loop_
_symmetry_equiv_pos_as_xyz
'x, y, z'
'-x+1/2, -y, z+1/2'
'x+1/2, -y, z+1/2'
'-x, y, z'

loop_
_atom_site_label
_atom_site_type_symbol
_atom_site_fract_x
_atom_site_fract_y
_atom_site_fract_z
_atom_site_U_iso_or_equiv
_atom_site_adp_type
_atom_site_occupancy
_atom_site_symmetry_multiplicity
_atom_site_calc_flag
_atom_site_refinement_flags
_atom_site_disorder_assembly
_atom_site_disorder_group
La1 La 0.5000 0.21470(7) 0.2516 0.00468(16) Uani 1 2 d S . .
O2 O 0.3687(3) 0.3629(9) -0.2866(11) 0.0042(9) Uani 1 1 d . . .
Be1 Be 0.2502(4) 0.1829(10) -0.228(3) 0.0026(11) Uani 0.50 1 d PU . .
B2 B 0.2502(4) 0.1829(10) -0.228(3) 0.0026(11) Uani 0.50 1 d PU . .
B1 B 0.3793(5) 0.6822(10) -0.2152(18) 0.0038(10) Uani 1 1 d U . .
O1 O 0.2744(4) 0.8571(9) -0.3671(9) 0.0064(6) Uani 1 1 d . . .
O3 O 0.3713(5) 0.7208(8) 0.1235(12) 0.0056(8) Uani 1 1 d . . .
O4 O 0.5000 0.8050(10) -0.3254(14) 0.0042(11) Uani 1 2 d S . .

loop_
_atom_site_aniso_label
_atom_site_aniso_U_11
_atom_site_aniso_U_22
_atom_site_aniso_U_33
_atom_site_aniso_U_23
_atom_site_aniso_U_13
_atom_site_aniso_U_12
La1 0.0036(2) 0.0062(2) 0.0042(2) 0.0000(4) 0.000 0.000
O2 0.0009(11) 0.0056(12) 0.006(3) -0.0027(14) 0.0003(12) 0.0003(10)
Be1 0.0023(12) 0.0028(12) 0.0026(13) 0.0001(7) -0.0003(7) -0.0004(6)
B2 0.0023(12) 0.0028(12) 0.0026(13) 0.0001(7) -0.0003(7) -0.0004(6)
B1 0.0039(12) 0.0037(12) 0.0037(15) 0.0003(9) 0.0007(9) -0.0002(8)
O1 0.0050(15) 0.0061(15) 0.0082(14) 0.0047(14) -0.0008(12) 0.0000(15)
O3 0.008(2) 0.0051(17) 0.0034(19) 0.0000(12) 0.0015(17) -0.0011(12)
O4 0.002(2) 0.003(2) 0.008(3) 0.0019(14) 0.000 0.000

loop_
_atom_type_symbol
_atom_type_description
_atom_type_scat_dispersion_real
_atom_type_scat_dispersion_imag
_atom_type_scat_source
Be Be 0.0005 0.0002 'International Tables Vol C Tables 4.2.6.8 and 6.1.1.4'
B B 0.0013 0.0007 'International Tables Vol C Tables 4.2.6.8 and 6.1.1.4'
O O 0.0106 0.0060 'International Tables Vol C Tables 4.2.6.8 and 6.1.1.4'
La La -0.2871 2.4523 'International Tables Vol C Tables 4.2.6.8 and 6.1.1.4'

loop_
_geom_angle_atom_site_label_1
_geom_angle_atom_site_label_2
_geom_angle_atom_site_label_3
_geom_angle
_geom_angle_site_symmetry_1
_geom_angle_site_symmetry_3
O2 La1 O2 67.61(17) 4_656 1_556
O2 La1 O4 68.14(13) 4_656 1_546
O2 La1 O4 68.14(13) 1_556 1_546
O2 La1 O3 132.04(14) 4_656 1_545
O2 La1 O3 95.31(14) 1_556 1_545
O4 La1 O3 63.92(14) 1_546 1_545
O2 La1 O3 95.31(14) 4_656 4_645
O2 La1 O3 132.04(14) 1_556 4_645
O4 La1 O3 63.92(14) 1_546 4_645
O3 La1 O3 62.5(2) 1_545 4_645
O2 La1 O3 70.07(14) 4_656 4_655
O2 La1 O3 103.10(14) 1_556 4_655
O4 La1 O3 137.37(14) 1_546 4_655
O3 La1 O3 156.2(2) 1_545 4_655
O3 La1 O3 112.7(2) 4_645 4_655
O2 La1 O3 103.10(14) 4_656 .
O2 La1 O3 70.07(14) 1_556 .
O4 La1 O3 137.37(14) 1_546 .
O3 La1 O3 112.7(2) 1_545 .
O3 La1 O3 156.2(2) 4_645 .
O3 La1 O3 61.3(2) 4_655 .
O2 La1 O2 150.88(16) 4_656 .
O2 La1 O2 108.29(12) 1_556 .
O4 La1 O2 139.01(11) 1_546 .
O3 La1 O2 76.24(13) 1_545 .
O3 La1 O2 106.50(14) 4_645 .
O3 La1 O2 83.62(13) 4_655 .
O3 La1 O2 51.37(13) . .
O2 La1 O2 108.29(12) 4_656 4_655
O2 La1 O2 150.88(16) 1_556 4_655
O4 La1 O2 139.01(11) 1_546 4_655
O3 La1 O2 106.50(14) 1_545 4_655
O3 La1 O2 76.24(13) 4_645 4_655
O3 La1 O2 51.37(13) 4_655 4_655
O3 La1 O2 83.62(13) . 4_655
O2 La1 O2 60.41(16) . 4_655
O2 La1 O1 135.03(11) 4_656 2_565
O2 La1 O1 67.51(11) 1_556 2_565
O4 La1 O1 92.59(8) 1_546 2_565
O3 La1 O1 50.80(13) 1_545 2_565
O3 La1 O1 112.59(14) 4_645 2_565
O3 La1 O1 123.63(13) 4_655 2_565
O3 La1 O1 63.55(13) . 2_565
O2 La1 O1 52.45(11) . 2_565
O2 La1 O1 112.10(11) 4_655 2_565
O2 La1 O1 67.51(11) 4_656 3_565
O2 La1 O1 135.03(11) 1_556 3_565
O4 La1 O1 92.59(8) 1_546 3_565
O3 La1 O1 112.59(13) 1_545 3_565
O3 La1 O1 50.80(13) 4_645 3_565
O3 La1 O1 63.55(13) 4_655 3_565
O3 La1 O1 123.63(13) . 3_565
O2 La1 O1 112.10(11) . 3_565
O2 La1 O1 52.45(11) 4_655 3_565
O1 La1 O1 156.78(14) 2_565 3_565
O2 La1 B1 123.73(14) 4_656 .
O2 La1 B1 95.87(15) 1_556 .
O4 La1 B1 155.95(10) 1_546 .
O3 La1 B1 101.62(14) 1_545 .
O3 La1 B1 128.59(16) 4_645 .
O3 La1 B1 61.90(14) 4_655 .
O3 La1 B1 27.58(17) . .
O2 La1 B1 27.41(13) . .
O2 La1 B1 61.44(14) 4_655 .
O1 La1 B1 64.08(12) 2_565 .
O1 La1 B1 111.14(13) 3_565 .
B1 O2 Be1 122.9(4) . .
B1 O2 La1 112.2(3) . 1_554
Be1 O2 La1 117.2(4) . 1_554
B1 O2 La1 90.9(3) . .
Be1 O2 La1 99.0(4) . .
La1 O2 La1 108.29(12) 1_554 .
O3 Be1 O2 119.8(5) 2_564 .
O3 Be1 O1 107.7(5) 2_564 2_565
O2 Be1 O1 111.0(6) . 2_565
O3 Be1 O1 103.9(5) 2_564 1_545
O2 Be1 O1 106.4(4) . 1_545
O1 Be1 O1 107.0(4) 2_565 1_545
O3 Be1 Be1 80.4(4) 2_564 2_554
O2 Be1 Be1 100.8(4) . 2_554
O1 Be1 Be1 135.5(4) 2_565 2_554
O1 Be1 Be1 31.8(4) 1_545 2_554
O3 Be1 Be1 120.5(5) 2_564 2
O2 Be1 Be1 116.8(4) . 2
O1 Be1 Be1 31.86(15) 2_565 2
O1 Be1 Be1 75.5(4) 1_545 2
Be1 Be1 Be1 105.8(3) 2_554 2
O3 Be1 La1 55.1(2) 2_564 2_554
O2 Be1 La1 168.9(6) . 2_554
O1 Be1 La1 80.0(2) 2_565 2_554
O1 Be1 La1 67.8(2) 1_545 2_554
Be1 Be1 La1 69.2(3) 2_554 2_554
Be1 Be1 La1 71.8(2) 2 2_554
O3 Be1 La1 157.9(4) 2_564 .
O2 Be1 La1 54.6(3) . .
O1 Be1 La1 62.4(3) 2_565 .
O1 Be1 La1 98.0(3) 1_545 .
Be1 Be1 La1 120.9(3) 2_554 .
Be1 Be1 La1 62.51(18) 2 .
La1 Be1 La1 134.3(3) 2_554 .
O2 B1 O3 108.6(4) . .
O2 B1 O4 111.1(4) . .
O3 B1 O4 109.0(5) . .
O2 B1 O1 110.7(4) . .
O3 B1 O1 109.0(5) . .
O4 B1 O1 108.5(4) . .
O2 B1 La1 61.7(3) . .
O3 B1 La1 58.1(3) . .
O4 B1 La1 95.2(3) . .
O1 B1 La1 156.0(4) . .
B1 O1 B2 119.2(4) . 2_564
B1 O1 Be1 119.2(4) . 2_564
B2 O1 Be1 0.0(4) 2_564 2_564
B1 O1 B2 115.3(4) . 1_565
B2 O1 B2 116.3(5) 2_564 1_565
Be1 O1 B2 116.3(5) 2_564 1_565
B1 O1 Be1 115.3(4) . 1_565
B2 O1 Be1 116.3(5) 2_564 1_565
Be1 O1 Be1 116.3(5) 2_564 1_565
B2 O1 Be1 0.0(3) 1_565 1_565
B1 O1 La1 126.6(3) . 2_564
B2 O1 La1 89.6(2) 2_564 2_564
Be1 O1 La1 89.6(2) 2_564 2_564
B2 O1 La1 82.7(2) 1_565 2_564
Be1 O1 La1 82.7(2) 1_565 2_564
B1 O3 B2 120.2(6) . 2_565
B1 O3 Be1 120.2(6) . 2_565
B2 O3 Be1 0.00(18) 2_565 2_565
B1 O3 La1 105.8(3) . 1_565
B2 O3 La1 97.0(3) 2_565 1_565
Be1 O3 La1 97.0(3) 2_565 1_565
B1 O3 La1 94.3(3) . .
B2 O3 La1 126.1(4) 2_565 .
Be1 O3 La1 126.1(4) 2_565 .
La1 O3 La1 112.7(2) 1_565 .
B1 O4 B1 121.4(6) . 4_655
B1 O4 La1 119.2(3) . 1_564
B1 O4 La1 119.2(3) 4_655 1_564

loop_
_geom_bond_atom_site_label_1
_geom_bond_atom_site_label_2
_geom_bond_distance
_geom_bond_site_symmetry_2
La1 O2 2.517(5) 4_656
La1 O2 2.517(5) 1_556
La1 O4 2.573(5) 1_546
La1 O3 2.647(4) 1_545
La1 O3 2.647(4) 4_645
La1 O3 2.692(4) 4_655
La1 O3 2.692(4) .
La1 O2 2.784(4) .
La1 O2 2.784(4) 4_655
La1 O1 2.989(4) 2_565
La1 O1 2.989(4) 3_565
La1 B1 3.162(6) .
O2 B1 1.456(6) .
O2 Be1 1.518(6) .
O2 La1 2.517(5) 1_554
Be1 O3 1.507(8) 2_564
Be1 O1 1.585(12) 2_565
Be1 O1 1.587(7) 1_545
Be1 Be1 2.695(5) 2_554
Be1 Be1 2.695(5) 2
Be1 La1 3.202(5) 2_554
B1 O3 1.469(10) .
B1 O4 1.477(6) .
B1 O1 1.511(7) .
O1 B2 1.585(12) 2_564
O1 Be1 1.585(12) 2_564
O1 B2 1.587(7) 1_565
O1 Be1 1.587(7) 1_565
O1 La1 2.989(4) 2_564
O3 B2 1.507(8) 2_565
O3 Be1 1.507(8) 2_565
O3 La1 2.647(4) 1_565
O4 B1 1.477(6) 4_655
O4 La1 2.573(5) 1_564
